data_7035658
loop_
_publ_author_name
'Visinescu, Diana'
'Alexandru, Maria-Gabriela'
'Madalan, Augustin M.'
'Pichon, C\'eline'
'Duhayon, Carine'
'Sutter, Jean-Pascal'
'Andruh, Marius'

_publ_section_title
;
 Magneto-structural variety of new 3d-4f-4(5)d heterotrimetallic
 complexes.
;
_journal_issue 38
_journal_name_full 'Dalton transactions (Cambridge, England : 2003)'
_journal_page_first 16713
_journal_page_last 16727
_journal_paper_doi 10.1039/c5dt01738f
_journal_volume 44
_journal_year 2015
_chemical_formula_sum 'C46 H40 Cu2 La Mo N12 O8'
_chemical_formula_weight 1250.83
_chemical_name_systematic
;
 ?
;
_chemical_properties_physical Photo-sensitive
_space_group_crystal_system orthorhombic
_space_group_IT_number 20
_space_group_name_Hall 'C 2c 2'
_space_group_name_H-M_alt 'C 2 2 21'
_symmetry_space_group_name_Hall 'C 2c 2'
_symmetry_space_group_name_H-M 'C 2 2 21'
_atom_sites_solution_hydrogens geom
_audit_creation_method SHELXL-2014
_audit_update_record
;
2015-06-29 deposited with the CCDC.
2015-07-06 downloaded from the CCDC.
;
_cell_angle_alpha 90
_cell_angle_beta 90
_cell_angle_gamma 90
_cell_formula_units_Z 4
_cell_length_a 15.6813(10)
_cell_length_b 19.0221(17)
_cell_length_c 17.6117(10)
_cell_measurement_reflns_used 28072
_cell_measurement_temperature 293(2)
_cell_measurement_theta_max 28.50
_cell_measurement_theta_min 2.31
_cell_volume 5253.4(6)
_computing_cell_refinement X-Area
_computing_data_collection X-Area
_computing_data_reduction X-Area
_computing_molecular_graphics 'Diamond 3.2 (Branderburg, 2014)'
_computing_publication_material 'WinGX (Farrugia, 2013)'
_computing_structure_refinement 'SHELXL-2014 (Sheldrick, 2014)'
_computing_structure_solution 'SHELXS-2014 (Sheldrick, 2014)'
_diffrn_ambient_temperature 293(2)
_diffrn_measured_fraction_theta_full 0.991
_diffrn_measured_fraction_theta_max 0.994
_diffrn_measurement_device_type 'STOE IPDS II'
_diffrn_measurement_method 'omega scans'
_diffrn_radiation_type MoK\a
_diffrn_radiation_wavelength 0.71073
_diffrn_reflns_av_R_equivalents 0.0893
_diffrn_reflns_av_unetI/netI 0.0804
_diffrn_reflns_laue_measured_fraction_full 0.991
_diffrn_reflns_laue_measured_fraction_max 0.994
_diffrn_reflns_limit_h_max 21
_diffrn_reflns_limit_h_min -19
_diffrn_reflns_limit_k_max 25
_diffrn_reflns_limit_k_min -25
_diffrn_reflns_limit_l_max 23
_diffrn_reflns_limit_l_min -20
_diffrn_reflns_number 30076
_diffrn_reflns_point_group_measured_fraction_full 0.993
_diffrn_reflns_point_group_measured_fraction_max 0.995
_diffrn_reflns_theta_full 25.242
_diffrn_reflns_theta_max 28.496
_diffrn_reflns_theta_min 2.313
_diffrn_source 'fine-focus sealed tube'
_exptl_absorpt_coefficient_mu 1.889
_exptl_absorpt_correction_T_max 0.7351
_exptl_absorpt_correction_T_min 0.6482
_exptl_absorpt_correction_type multi-scan
_exptl_absorpt_process_details
;
[c.f. r.h. blessing, acta cryst. (1995), a51, 33-38]
;
_exptl_crystal_colour brown
_exptl_crystal_density_diffrn 1.581
_exptl_crystal_description prism
_exptl_crystal_F_000 2484
_exptl_crystal_preparation 'Magnetic properties'
_exptl_crystal_size_max 0.4
_exptl_crystal_size_mid 0.1
_exptl_crystal_size_min 0.08
_refine_diff_density_max 1.228
_refine_diff_density_min -1.278
_refine_diff_density_rms 0.086
_refine_ls_abs_structure_details
;
 Flack x determined using 1591 quotients [(I+)-(I-)]/[(I+)+(I-)]
 (Parsons, Flack and Wagner, Acta Cryst. B69 (2013) 249-259).
;
_refine_ls_abs_structure_Flack 0.023(10)
_refine_ls_extinction_method none
_refine_ls_goodness_of_fit_ref 0.910
_refine_ls_hydrogen_treatment constr
_refine_ls_matrix_type full
_refine_ls_number_parameters 317
_refine_ls_number_reflns 6641
_refine_ls_number_restraints 0
_refine_ls_restrained_S_all 0.910
_refine_ls_R_factor_all 0.0758
_refine_ls_R_factor_gt 0.0471
_refine_ls_shift/su_max 0.000
_refine_ls_shift/su_mean 0.000
_refine_ls_structure_factor_coef Fsqd
_refine_ls_weighting_details 'w=1/[\s^2^(Fo^2^)+(0.0349P)^2^] where P=(Fo^2^+2Fc^2^)/3'
_refine_ls_weighting_scheme calc
_refine_ls_wR_factor_gt 0.0790
_refine_ls_wR_factor_ref 0.0863
_reflns_Friedel_coverage 0.830
_reflns_friedel_fraction_full 0.996
_reflns_friedel_fraction_max 0.997
_reflns_number_gt 4638
_reflns_number_total 6641
_reflns_threshold_expression 'I > 2\s(I)'
_cod_data_source_file c5dt01738f2.cif
_cod_data_source_block Compound_15
_cod_depositor_comments 'Adding full bibliography for 7035647--7035658.cif.'
_cod_database_code 7035658
_shelx_space_group_comment
;
The symmetry employed for this shelxl refinement is uniquely defined
by the following loop, which should always be used as a source of
symmetry information in preference to the above space-group names.
They are only intended as comments.
;
_shelxl_version_number 2014-3

loop_
_space_group_symop_operation_xyz
'x, y, z'
'-x, -y, z+1/2'
'x, -y, -z'
'-x, y, -z+1/2'
'x+1/2, y+1/2, z'
'-x+1/2, -y+1/2, z+1/2'
'x+1/2, -y+1/2, -z'
'-x+1/2, y+1/2, -z+1/2'

loop_
_atom_site_label
_atom_site_type_symbol
_atom_site_fract_x
_atom_site_fract_y
_atom_site_fract_z
_atom_site_U_iso_or_equiv
_atom_site_adp_type
_atom_site_occupancy
_atom_site_site_symmetry_order
_atom_site_calc_flag
_atom_site_refinement_flags_posn
_atom_site_refinement_flags_adp
_atom_site_refinement_flags_occupancy
C1 C -0.1965(7) 0.0021(8) 0.0938(6) 0.082(3) Uani 1 1 d . . .
H1A H -0.1895 0.0456 0.0670 0.122 Uiso 1 1 calc R U .
H1B H -0.2518 -0.0171 0.0830 0.122 Uiso 1 1 calc R U .
H1C H -0.1912 0.0103 0.1474 0.122 Uiso 1 1 calc R U .
C2 C -0.1330(6) -0.1126(4) 0.1034(5) 0.058(2) Uani 1 1 d . . .
C3 C -0.2018(7) -0.1411(6) 0.1421(6) 0.075(3) Uani 1 1 d . . .
H3 H -0.2524 -0.1159 0.1469 0.090 Uiso 1 1 calc R U .
C4 C -0.1941(10) -0.2081(7) 0.1736(7) 0.093(4) Uani 1 1 d . . .
H4 H -0.2404 -0.2280 0.1986 0.112 Uiso 1 1 calc R U .
C5 C -0.1224(10) -0.2433(6) 0.1683(7) 0.089(4) Uani 1 1 d . . .
H5 H -0.1184 -0.2870 0.1918 0.107 Uiso 1 1 calc R U .
C6 C -0.0517(7) -0.2178(5) 0.1286(5) 0.063(3) Uani 1 1 d . . .
C7 C -0.0575(5) -0.1510(4) 0.0938(4) 0.0474(19) Uani 1 1 d . . .
C8 C 0.0274(10) -0.2589(5) 0.1294(6) 0.083(4) Uani 1 1 d . . .
H8 H 0.0272 -0.3004 0.1573 0.099 Uiso 1 1 calc R U .
C9 C 0.1734(13) -0.2883(10) 0.0983(10) 0.149(8) Uani 1 1 d . . .
H9A H 0.1814 -0.3049 0.1499 0.179 Uiso 1 1 calc R U .
H9B H 0.1641 -0.3291 0.0663 0.179 Uiso 1 1 calc R U .
C10 C 0.2470(15) -0.2550(14) 0.0750(17) 0.218(14) Uani 1 1 d . . .
H10 H 0.2600 -0.2302 0.1224 0.262 Uiso 1 1 calc R U .
C11 C 0.3319(19) -0.2844(13) 0.0605(13) 0.233(14) Uani 1 1 d . . .
H11A H 0.3699 -0.2476 0.0449 0.349 Uiso 1 1 calc R U .
H11B H 0.3533 -0.3059 0.1060 0.349 Uiso 1 1 calc R U .
H11C H 0.3282 -0.3191 0.0210 0.349 Uiso 1 1 calc R U .
C12 C 0.2931(7) -0.1560(10) -0.0118(11) 0.116(6) Uani 1 1 d . . .
H12 H 0.3487 -0.1730 -0.0098 0.139 Uiso 1 1 calc R U .
C13 C 0.2815(10) -0.0975(9) -0.0525(10) 0.109(5) Uani 1 1 d . . .
C14 C 0.3608(10) -0.0706(11) -0.0903(14) 0.166(10) Uani 1 1 d . . .
H14 H 0.4119 -0.0946 -0.0830 0.199 Uiso 1 1 calc R U .
C15 C 0.3605(15) -0.0171(14) -0.1313(18) 0.229(17) Uani 1 1 d . . .
H15 H 0.4110 -0.0014 -0.1531 0.275 Uiso 1 1 calc R U .
C16 C 0.2831(15) 0.0200(8) -0.1448(12) 0.171(10) Uani 1 1 d . . .
H16 H 0.2838 0.0604 -0.1746 0.206 Uiso 1 1 calc R U .
C17 C 0.2060(9) -0.0036(8) -0.1138(7) 0.089(4) Uani 1 1 d . . .
C18 C 0.2088(7) -0.0636(6) -0.0643(7) 0.079(4) Uani 1 1 d . . .
C19 C 0.1098(13) 0.0588(7) -0.1932(7) 0.150(8) Uani 1 1 d . . .
H19A H 0.0537 0.0788 -0.1910 0.225 Uiso 1 1 calc R U .
H19B H 0.1506 0.0950 -0.2042 0.225 Uiso 1 1 calc R U .
H19C H 0.1118 0.0237 -0.2323 0.225 Uiso 1 1 calc R U .
C20 C -0.0116(6) 0.1093(4) 0.1722(4) 0.0506(19) Uani 1 1 d . . .
C21 C 0.1289(6) 0.1591(4) 0.2458(6) 0.060(2) Uani 1 1 d . . .
C23 C -0.0805(6) 0.2866(4) 0.2249(6) 0.067(3) Uani 1 1 d . . .
C24 C 0.0413(6) 0.2294(4) 0.1380(5) 0.059(2) Uani 1 1 d . . .
Cu1 Cu 0.11329(7) -0.16539(6) 0.02778(6) 0.0582(3) Uani 1 1 d . . .
La1 La 0.01855(4) 0.0000 0.0000 0.04622(17) Uani 1 2 d S T P
Mo1 Mo 0.0000 0.19631(4) 0.2500 0.0379(2) Uani 1 2 d S T P
N1 N 0.0952(7) -0.2432(5) 0.0959(5) 0.086(3) Uani 1 1 d . . .
N2 N 0.2323(7) -0.1946(6) 0.0279(6) 0.101(3) Uani 1 1 d . . .
N3 N -0.0208(6) 0.0662(3) 0.1277(4) 0.062(2) Uani 1 1 d . . .
N4 N 0.1992(6) 0.1388(4) 0.2474(7) 0.084(2) Uani 1 1 d . . .
N5 N -0.1220(7) 0.3340(5) 0.2126(7) 0.107(4) Uani 1 1 d . . .
N6 N 0.0622(7) 0.2415(5) 0.0775(5) 0.090(3) Uani 1 1 d . . .
O1 O -0.1312(4) -0.0472(3) 0.0696(3) 0.0600(15) Uani 1 1 d . . .
O2 O 0.0052(4) -0.1210(2) 0.0525(3) 0.0485(12) Uani 1 1 d . . .
O3 O 0.1347(4) -0.0814(3) -0.0294(3) 0.0605(15) Uani 1 1 d . . .
O4 O 0.1302(7) 0.0266(4) -0.1204(4) 0.091(3) Uani 1 1 d . . .

loop_
_atom_site_aniso_label
_atom_site_aniso_U_11
_atom_site_aniso_U_22
_atom_site_aniso_U_33
_atom_site_aniso_U_23
_atom_site_aniso_U_13
_atom_site_aniso_U_12
C1 0.074(7) 0.100(8) 0.071(6) 0.001(7) 0.000(5) 0.035(7)
C2 0.068(6) 0.054(5) 0.051(5) 0.002(4) 0.006(4) 0.003(4)
C3 0.073(7) 0.088(7) 0.064(7) -0.013(6) 0.019(5) -0.011(6)
C4 0.107(10) 0.098(9) 0.075(8) 0.011(7) 0.022(7) -0.044(8)
C5 0.135(12) 0.062(6) 0.071(8) 0.012(5) 0.026(8) -0.015(7)
C6 0.088(7) 0.056(5) 0.046(5) 0.007(4) -0.001(5) -0.015(5)
C7 0.057(5) 0.053(4) 0.032(4) 0.008(3) 0.005(4) -0.005(4)
C8 0.128(11) 0.056(5) 0.064(7) 0.020(5) -0.010(8) 0.013(7)
C9 0.157(17) 0.172(17) 0.118(13) 0.055(12) 0.012(12) 0.113(14)
C10 0.15(2) 0.22(2) 0.28(3) 0.07(2) 0.026(19) 0.15(2)
C11 0.32(4) 0.22(2) 0.15(2) 0.018(17) -0.006(19) 0.16(2)
C12 0.033(6) 0.159(13) 0.155(15) -0.070(13) 0.002(8) 0.018(7)
C13 0.079(10) 0.104(10) 0.144(14) -0.055(10) 0.005(9) -0.022(8)
C14 0.071(10) 0.151(15) 0.27(3) -0.092(17) 0.070(13) -0.061(11)
C15 0.139(17) 0.17(2) 0.37(4) -0.13(2) 0.16(2) -0.116(17)
C16 0.20(2) 0.115(13) 0.199(19) -0.070(12) 0.138(17) -0.089(13)
C17 0.121(10) 0.061(6) 0.083(8) -0.015(7) 0.040(7) -0.043(8)
C18 0.047(6) 0.099(8) 0.092(8) -0.062(7) 0.012(5) -0.010(5)
C19 0.29(2) 0.103(10) 0.059(8) 0.015(7) 0.065(12) -0.013(12)
C20 0.066(6) 0.046(4) 0.040(4) -0.001(3) 0.018(4) -0.005(4)
C21 0.066(6) 0.052(4) 0.064(5) -0.012(5) 0.014(5) -0.009(4)
C23 0.077(6) 0.049(5) 0.074(7) 0.020(4) 0.018(5) 0.011(4)
C24 0.087(7) 0.044(4) 0.045(5) 0.002(4) 0.021(5) 0.001(4)
Cu1 0.0567(7) 0.0687(6) 0.0493(6) -0.0008(5) -0.0051(5) 0.0185(5)
La1 0.0674(4) 0.0383(3) 0.0329(3) -0.0025(3) 0.000 0.000
Mo1 0.0447(5) 0.0314(4) 0.0377(5) 0.000 0.0106(4) 0.000
N1 0.105(8) 0.098(7) 0.056(6) 0.022(5) -0.009(5) 0.045(6)
N2 0.098(8) 0.109(7) 0.096(7) -0.027(6) -0.024(6) 0.039(6)
N3 0.087(6) 0.052(3) 0.048(4) -0.011(3) 0.012(4) -0.019(4)
N4 0.058(6) 0.086(5) 0.108(7) 0.001(7) 0.005(5) 0.004(4)
N5 0.094(7) 0.068(5) 0.158(10) 0.042(6) 0.022(7) 0.033(5)
N6 0.138(9) 0.074(6) 0.057(6) 0.011(4) 0.036(5) -0.020(5)
O1 0.061(4) 0.065(4) 0.054(4) 0.004(3) 0.005(3) 0.005(3)
O2 0.049(3) 0.049(2) 0.048(3) 0.007(2) 0.006(3) 0.008(3)
O3 0.044(3) 0.076(4) 0.061(4) -0.007(3) 0.013(3) -0.016(3)
O4 0.144(8) 0.072(5) 0.057(4) -0.005(3) 0.042(5) -0.033(5)

loop_
_atom_type_symbol
_atom_type_description
_atom_type_scat_dispersion_real
_atom_type_scat_dispersion_imag
_atom_type_scat_source
C C 0.0033 0.0016 'International Tables Vol C Tables 4.2.6.8 and 6.1.1.4'
H H 0.0000 0.0000 'International Tables Vol C Tables 4.2.6.8 and 6.1.1.4'
Cu Cu 0.3201 1.2651 'International Tables Vol C Tables 4.2.6.8 and 6.1.1.4'
La La -0.2871 2.4523 'International Tables Vol C Tables 4.2.6.8 and 6.1.1.4'
Mo Mo -1.6832 0.6857 'International Tables Vol C Tables 4.2.6.8 and 6.1.1.4'
N N 0.0061 0.0033 'International Tables Vol C Tables 4.2.6.8 and 6.1.1.4'
O O 0.0106 0.0060 'International Tables Vol C Tables 4.2.6.8 and 6.1.1.4'

loop_
_geom_angle_atom_site_label_1
_geom_angle_atom_site_label_2
_geom_angle_atom_site_label_3
_geom_angle
_geom_angle_site_symmetry_1
_geom_angle_site_symmetry_3
O1 C1 H1A 109.5 . .
O1 C1 H1B 109.5 . .
H1A C1 H1B 109.5 . .
O1 C1 H1C 109.5 . .
H1A C1 H1C 109.5 . .
H1B C1 H1C 109.5 . .
O1 C2 C3 125.5(9) . .
O1 C2 C7 113.7(8) . .
C3 C2 C7 120.8(8) . .
C2 C3 C4 119.0(11) . .
C2 C3 H3 120.5 . .
C4 C3 H3 120.5 . .
C5 C4 C3 120.8(11) . .
C5 C4 H4 119.6 . .
C3 C4 H4 119.6 . .
C4 C5 C6 122.5(11) . .
C4 C5 H5 118.7 . .
C6 C5 H5 118.7 . .
C5 C6 C7 118.5(10) . .
C5 C6 C8 118.7(10) . .
C7 C6 C8 122.6(8) . .
O2 C7 C2 117.3(7) . .
O2 C7 C6 124.5(8) . .
C2 C7 C6 118.1(8) . .
N1 C8 C6 125.9(9) . .
N1 C8 H8 117.0 . .
C6 C8 H8 117.0 . .
C10 C9 N1 114.5(14) . .
C10 C9 H9A 108.6 . .
N1 C9 H9A 108.6 . .
C10 C9 H9B 108.6 . .
N1 C9 H9B 108.6 . .
H9A C9 H9B 107.6 . .
C9 C10 N2 113.9(14) . .
C9 C10 C11 130(2) . .
N2 C10 C11 110(2) . .
C9 C10 H10 98.2 . .
N2 C10 H10 98.2 . .
C11 C10 H10 98.2 . .
C10 C11 H11A 109.5 . .
C10 C11 H11B 109.5 . .
H11A C11 H11B 109.5 . .
C10 C11 H11C 109.5 . .
H11A C11 H11C 109.5 . .
H11B C11 H11C 109.5 . .
C13 C12 N2 128.0(11) . .
C13 C12 H12 116.0 . .
N2 C12 H12 116.0 . .
C18 C13 C12 127.4(15) . .
C18 C13 C14 118.5(18) . .
C12 C13 C14 114.1(18) . .
C15 C14 C13 122(2) . .
C15 C14 H14 119.0 . .
C13 C14 H14 119.0 . .
C14 C15 C16 120.3(17) . .
C14 C15 H15 119.8 . .
C16 C15 H15 119.8 . .
C17 C16 C15 120.7(19) . .
C17 C16 H16 119.6 . .
C15 C16 H16 119.6 . .
O4 C17 C16 126.9(16) . .
O4 C17 C18 115.1(9) . .
C16 C17 C18 117.8(17) . .
C13 C18 O3 122.9(13) . .
C13 C18 C17 120.5(13) . .
O3 C18 C17 116.6(10) . .
O4 C19 H19A 109.5 . .
O4 C19 H19B 109.5 . .
H19A C19 H19B 109.5 . .
O4 C19 H19C 109.5 . .
H19A C19 H19C 109.5 . .
H19B C19 H19C 109.5 . .
N3 C20 Mo1 175.3(8) . .
N4 C21 Mo1 176.7(10) . .
N5 C23 Mo1 179.1(11) . .
N6 C24 Mo1 174.7(8) . .
O3 Cu1 N1 173.1(4) . .
O3 Cu1 O2 84.7(2) . .
N1 Cu1 O2 93.8(3) . .
O3 Cu1 N2 94.0(4) . .
N1 Cu1 N2 85.5(5) . .
O2 Cu1 N2 163.7(3) . .
O3 Cu1 La1 41.85(17) . .
N1 Cu1 La1 135.4(3) . .
O2 Cu1 La1 43.38(14) . .
N2 Cu1 La1 131.4(4) . .
O3 La1 O3 83.7(3) . 3
O3 La1 O2 124.70(18) . 3
O3 La1 O2 63.66(17) 3 3
O3 La1 O2 63.66(17) . .
O3 La1 O2 124.70(18) 3 .
O2 La1 O2 170.3(3) 3 .
O3 La1 N3 130.8(2) . .
O3 La1 N3 72.1(2) 3 .
O2 La1 N3 81.77(19) 3 .
O2 La1 N3 95.96(18) . .
O3 La1 N3 72.1(2) . 3
O3 La1 N3 130.8(2) 3 3
O2 La1 N3 95.96(18) 3 3
O2 La1 N3 81.77(19) . 3
N3 La1 N3 153.0(4) . 3
O3 La1 O1 120.97(18) . .
O3 La1 O1 137.36(19) 3 .
O2 La1 O1 112.90(18) 3 .
O2 La1 O1 57.94(17) . .
N3 La1 O1 65.5(2) . .
N3 La1 O1 91.4(2) 3 .
O3 La1 O1 137.36(19) . 3
O3 La1 O1 120.97(18) 3 3
O2 La1 O1 57.94(17) 3 3
O2 La1 O1 112.90(18) . 3
N3 La1 O1 91.4(2) . 3
N3 La1 O1 65.5(2) 3 3
O1 La1 O1 65.8(3) . 3
O3 La1 O4 65.1(2) . 3
O3 La1 O4 59.2(2) 3 3
O2 La1 O4 120.1(2) 3 3
O2 La1 O4 66.6(2) . 3
N3 La1 O4 65.7(3) . 3
N3 La1 O4 134.7(2) 3 3
O1 La1 O4 97.8(3) . 3
O1 La1 O4 156.4(2) 3 3
O3 La1 O4 59.2(2) . .
O3 La1 O4 65.1(2) 3 .
O2 La1 O4 66.6(2) 3 .
O2 La1 O4 120.1(2) . .
N3 La1 O4 134.7(2) . .
N3 La1 O4 65.7(3) 3 .
O1 La1 O4 156.4(2) . .
O1 La1 O4 97.8(3) 3 .
O4 La1 O4 102.5(4) 3 .
O3 La1 Cu1 31.55(13) . .
O3 La1 Cu1 102.85(13) 3 .
O2 La1 Cu1 156.24(13) 3 .
O2 La1 Cu1 32.44(12) . .
N3 La1 Cu1 113.92(17) . .
N3 La1 Cu1 77.97(14) 3 .
O1 La1 Cu1 90.36(12) . .
O1 La1 Cu1 134.72(13) 3 .
O4 La1 Cu1 57.81(14) 3 .
O4 La1 Cu1 90.18(19) . .
O3 La1 Cu1 102.85(13) . 3
O3 La1 Cu1 31.55(13) 3 3
O2 La1 Cu1 32.44(12) 3 3
O2 La1 Cu1 156.24(13) . 3
N3 La1 Cu1 77.97(14) . 3
N3 La1 Cu1 113.92(17) 3 3
O1 La1 Cu1 134.72(13) . 3
O1 La1 Cu1 90.36(12) 3 3
O4 La1 Cu1 90.18(19) 3 3
O4 La1 Cu1 57.81(14) . 3
Cu1 La1 Cu1 129.97(4) . 3
C21 Mo1 C21 141.5(4) 4 .
C21 Mo1 C20 71.9(3) 4 .
C21 Mo1 C20 78.7(3) . .
C21 Mo1 C20 78.7(3) 4 4
C21 Mo1 C20 71.9(3) . 4
C20 Mo1 C20 79.7(4) . 4
C21 Mo1 C24 114.1(4) 4 .
C21 Mo1 C24 77.5(4) . .
C20 Mo1 C24 70.7(3) . .
C20 Mo1 C24 140.8(3) 4 .
C21 Mo1 C24 77.5(4) 4 4
C21 Mo1 C24 114.1(4) . 4
C20 Mo1 C24 140.8(3) . 4
C20 Mo1 C24 70.7(3) 4 4
C24 Mo1 C24 146.3(4) . 4
C21 Mo1 C23 143.1(3) 4 4
C21 Mo1 C23 73.8(3) . 4
C20 Mo1 C23 141.6(3) . 4
C20 Mo1 C23 115.3(4) 4 4
C24 Mo1 C23 77.5(4) . 4
C24 Mo1 C23 76.1(3) 4 4
C21 Mo1 C23 73.8(3) 4 .
C21 Mo1 C23 143.1(3) . .
C20 Mo1 C23 115.3(4) . .
C20 Mo1 C23 141.6(3) 4 .
C24 Mo1 C23 76.1(3) . .
C24 Mo1 C23 77.5(4) 4 .
C23 Mo1 C23 75.8(5) 4 .
C8 N1 C9 123.1(12) . .
C8 N1 Cu1 127.0(8) . .
C9 N1 Cu1 109.7(10) . .
C12 N2 C10 127.1(14) . .
C12 N2 Cu1 120.4(9) . .
C10 N2 Cu1 112.5(12) . .
C20 N3 La1 153.2(7) . .
C2 O1 C1 116.2(8) . .
C2 O1 La1 119.7(5) . .
C1 O1 La1 120.8(7) . .
C7 O2 Cu1 124.9(4) . .
C7 O2 La1 130.8(5) . .
Cu1 O2 La1 104.2(2) . .
C18 O3 Cu1 126.5(7) . .
C18 O3 La1 125.1(6) . .
Cu1 O3 La1 106.6(2) . .
C17 O4 C19 117.2(11) . .
C17 O4 La1 114.6(7) . .
C19 O4 La1 127.3(10) . .

loop_
_geom_bond_atom_site_label_1
_geom_bond_atom_site_label_2
_geom_bond_distance
_geom_bond_site_symmetry_2
C1 O1 1.452(12) .
C1 H1A 0.9600 .
C1 H1B 0.9600 .
C1 H1C 0.9600 .
C2 O1 1.377(10) .
C2 C3 1.387(13) .
C2 C7 1.402(12) .
C3 C4 1.395(16) .
C3 H3 0.9300 .
C4 C5 1.313(18) .
C4 H4 0.9300 .
C5 C6 1.398(16) .
C5 H5 0.9300 .
C6 C7 1.414(11) .
C6 C8 1.466(16) .
C7 O2 1.349(9) .
C8 N1 1.252(14) .
C8 H8 0.9300 .
C9 C10 1.38(3) .
C9 N1 1.496(16) .
C9 H9A 0.9700 .
C9 H9B 0.9700 .
C10 N2 1.44(2) .
C10 C11 1.47(3) .
C10 H10 0.9800 .
C11 H11A 0.9600 .
C11 H11B 0.9600 .
C11 H11C 0.9600 .
C12 C13 1.34(2) .
C12 N2 1.392(19) .
C12 H12 0.9300 .
C13 C18 1.326(19) .
C13 C14 1.50(2) .
C14 C15 1.25(3) .
C14 H14 0.9300 .
C15 C16 1.42(3) .
C15 H15 0.9300 .
C16 C17 1.401(19) .
C16 H16 0.9300 .
C17 O4 1.326(16) .
C17 C18 1.436(18) .
C18 O3 1.357(11) .
C19 O4 1.455(15) .
C19 H19A 0.9600 .
C19 H19B 0.9600 .
C19 H19C 0.9600 .
C20 N3 1.144(9) .
C20 Mo1 2.156(7) .
C21 N4 1.169(11) .
C21 Mo1 2.143(10) .
C23 N5 1.132(11) .
C23 Mo1 2.177(9) .
C24 N6 1.138(11) .
C24 Mo1 2.169(9) .
Cu1 O3 1.918(6) .
Cu1 N1 1.926(10) .
Cu1 O2 1.944(5) .
Cu1 N2 1.947(10) .
Cu1 La1 3.5134(11) .
La1 O3 2.446(6) .
La1 O3 2.446(6) 3
La1 O2 2.489(4) 3
La1 O2 2.489(4) .
La1 N3 2.651(7) .
La1 N3 2.651(7) 3
La1 O1 2.797(6) .
La1 O1 2.797(6) 3
La1 O4 2.796(7) 3
La1 O4 2.796(7) .
La1 Cu1 3.5134(11) 3
Mo1 C21 2.143(10) 4
Mo1 C20 2.156(7) 4
Mo1 C24 2.169(9) 4
Mo1 C23 2.177(9) 4
